data_1550768
loop_
_publ_author_name
'Colin-Molina, Abraham'
'Jellen, Marcus J.'
'Garc\'ia-Quezada, Eduardo'
'Cifuentes-Quintal, Miguel Eduardo'
'Murillo, Fernando'
'Barroso, Jorge'
'P\'erez-Estrada, Salvador'
'Toscano, Rub\'en A.'
'Merino, Gabriel'
'Rodr\'iguez-Molina, Braulio'

_publ_section_title
;
 Origin of the isotropic motion in crystalline molecular rotors with
 carbazole stators
;
_journal_name_full 'Chemical Science'
_journal_paper_doi 10.1039/C8SC04398A
_journal_year 2019
_chemical_formula_moiety 'C30 H18 Br2 N2'
_chemical_formula_sum 'C30 H18 Br2 N2'
_chemical_formula_weight 566.28
_chemical_melting_point 584.15
_space_group_crystal_system monoclinic
_space_group_IT_number 15
_space_group_name_Hall '-C 2yc'
_space_group_name_H-M_alt 'C 1 2/c 1'
_symmetry_space_group_name_Hall '-C 2yc'
_symmetry_space_group_name_H-M 'C 1 2/c 1'
_atom_sites_solution_hydrogens geom
_atom_sites_solution_primary direct
_atom_sites_solution_secondary difmap
_audit_creation_method SHELXL-2016/6
_audit_update_record
;
2018-09-24 deposited with the CCDC.    2019-03-15 downloaded from the CCDC.
;
_cell_angle_alpha 90
_cell_angle_beta 92.4100(10)
_cell_angle_gamma 90
_cell_formula_units_Z 4
_cell_length_a 4.5701(2)
_cell_length_b 30.1408(16)
_cell_length_c 16.5121(8)
_cell_measurement_reflns_used 9850
_cell_measurement_temperature 298(2)
_cell_measurement_theta_max 29.90
_cell_measurement_theta_min 2.47
_cell_volume 2272.47(19)
_computing_cell_refinement 'APEX2 v2014.1-1(Bruker, 2014)'
_computing_data_collection 'APEX2 v2014.1-1(Bruker, 2014)'
_computing_data_reduction 'SAINT V8.34A (Bruker, 2014)'
_computing_molecular_graphics 'XP V 5.1 (Bruker, 1998)'
_computing_publication_material 'CIFTAB V 2013/2 (Sheldrick, 2013)'
_computing_structure_refinement 'SHELXL-2016/6 (Sheldrick, 2015)'
_computing_structure_solution 'SHELXS-2012 (Bruker, 2013)'
_diffrn_ambient_temperature 298(2)
_diffrn_detector_area_resol_mean 52.0833
_diffrn_measured_fraction_theta_full 0.998
_diffrn_measured_fraction_theta_max 0.997
_diffrn_measurement_device_type 'Bruker D8 Venture \k geometry diffractometer 208039-1'
_diffrn_measurement_method '\f and \w-scans'
_diffrn_radiation_monochromator 'Helios multilayer mirror'
_diffrn_radiation_type MoK\a
_diffrn_radiation_wavelength 0.71073
_diffrn_reflns_av_R_equivalents 0.0423
_diffrn_reflns_av_unetI/netI 0.0326
_diffrn_reflns_Laue_measured_fraction_full 0.998
_diffrn_reflns_Laue_measured_fraction_max 0.997
_diffrn_reflns_limit_h_max 6
_diffrn_reflns_limit_h_min -6
_diffrn_reflns_limit_k_max 42
_diffrn_reflns_limit_k_min -42
_diffrn_reflns_limit_l_max 23
_diffrn_reflns_limit_l_min -23
_diffrn_reflns_number 22659
_diffrn_reflns_point_group_measured_fraction_full 0.998
_diffrn_reflns_point_group_measured_fraction_max 0.997
_diffrn_reflns_theta_full 25.242
_diffrn_reflns_theta_max 30.026
_diffrn_reflns_theta_min 2.703
_diffrn_source 'micro-focus X-ray source'
_exptl_absorpt_coefficient_mu 3.590
_exptl_absorpt_correction_T_max 0.7460
_exptl_absorpt_correction_T_min 0.5465
_exptl_absorpt_correction_type multi-scan
_exptl_absorpt_process_details '(Sheldrick, 2012)'
_exptl_crystal_colour colourless
_exptl_crystal_density_diffrn 1.655
_exptl_crystal_description lamina
_exptl_crystal_F_000 1128
_exptl_crystal_recrystallization_method 'Re-crystallisation from solvent: N,N-dimethylformamide'
_exptl_crystal_size_max 0.508
_exptl_crystal_size_mid 0.186
_exptl_crystal_size_min 0.040
_refine_diff_density_max 0.452
_refine_diff_density_min -0.259
_refine_diff_density_rms 0.072
_refine_ls_extinction_method none
_refine_ls_goodness_of_fit_ref 1.023
_refine_ls_hydrogen_treatment constr
_refine_ls_matrix_type full
_refine_ls_number_parameters 156
_refine_ls_number_reflns 3338
_refine_ls_number_restraints 0
_refine_ls_restrained_S_all 1.023
_refine_ls_R_factor_all 0.0823
_refine_ls_R_factor_gt 0.0430
_refine_ls_shift/su_max 0.001
_refine_ls_shift/su_mean 0.000
_refine_ls_structure_factor_coef Fsqd
_refine_ls_weighting_details 'w=1/[\s^2^(Fo^2^)+(0.0370P)^2^+2.8221P] where P=(Fo^2^+2Fc^2^)/3'
_refine_ls_weighting_scheme calc
_refine_ls_wR_factor_gt 0.0822
_refine_ls_wR_factor_ref 0.0971
_reflns_Friedel_coverage 0.000
_reflns_number_gt 2112
_reflns_number_total 3338
_reflns_threshold_expression 'I > 2\s(I)'
_cod_data_source_file c8sc04398a4.cif
_cod_data_source_block 042RMB17
_cod_database_code 1550768
_shelx_shelxl_version_number 2016/6
_shelx_space_group_comment
;
The symmetry employed for this shelxl refinement is uniquely defined
by the following loop, which should always be used as a source of
symmetry information in preference to the above space-group names.
They are only intended as comments.
;
_shelx_estimated_absorpt_t_min 0.263
_shelx_estimated_absorpt_t_max 0.870

loop_
_space_group_symop_operation_xyz
'x, y, z'
'-x, y, -z+1/2'
'x+1/2, y+1/2, z'
'-x+1/2, y+1/2, -z+1/2'
'-x, -y, -z'
'x, -y, z-1/2'
'-x+1/2, -y+1/2, -z'
'x+1/2, -y+1/2, z-1/2'

loop_
_atom_site_label
_atom_site_type_symbol
_atom_site_fract_x
_atom_site_fract_y
_atom_site_fract_z
_atom_site_U_iso_or_equiv
_atom_site_adp_type
_atom_site_occupancy
_atom_site_site_symmetry_order
_atom_site_calc_flag
_atom_site_refinement_flags_posn
_atom_site_refinement_flags_adp
_atom_site_refinement_flags_occupancy
Br1 Br -0.67816(7) 0.43648(2) 0.49780(2) 0.05467(12) Uani 1 1 d . . .
C1 C 0.000000 0.51860(10) 0.250000 0.0364(8) Uani 1 2 d S T P
C2 C 0.0758(6) 0.54160(8) 0.32024(15) 0.0402(6) Uani 1 1 d . . .
H2 H 0.126975 0.526185 0.367525 0.048 Uiso 1 1 calc R U .
C3 C 0.0757(6) 0.58753(8) 0.32035(16) 0.0416(6) Uani 1 1 d . . .
H3 H 0.126451 0.602910 0.367703 0.050 Uiso 1 1 calc R U .
C4 C 0.000000 0.61059(11) 0.250000 0.0395(8) Uani 1 2 d S T P
N5 N 0.000000 0.47146(9) 0.250000 0.0378(7) Uani 1 2 d S T P
C6 C -0.1477(5) 0.44426(7) 0.30310(15) 0.0354(5) Uani 1 1 d . . .
C7 C -0.3264(5) 0.45627(9) 0.36516(15) 0.0394(6) Uani 1 1 d . . .
H7 H -0.365285 0.485816 0.376837 0.047 Uiso 1 1 calc R U .
C8 C -0.4436(6) 0.42202(9) 0.40866(15) 0.0412(6) Uani 1 1 d . . .
C9 C -0.3916(6) 0.37759(9) 0.39263(17) 0.0482(7) Uani 1 1 d . . .
H9 H -0.473511 0.355547 0.423915 0.058 Uiso 1 1 calc R U .
C10 C -0.2169(6) 0.36662(9) 0.32974(17) 0.0466(7) Uani 1 1 d . . .
H10 H -0.181791 0.336969 0.317958 0.056 Uiso 1 1 calc R U .
C11 C -0.0934(5) 0.39967(8) 0.28399(15) 0.0373(5) Uani 1 1 d . . .
N12 N 0.000000 0.65773(9) 0.250000 0.0437(7) Uani 1 2 d S T P
C13 C 0.1450(6) 0.68479(8) 0.19602(15) 0.0408(6) Uani 1 1 d . . .
C14 C 0.3231(6) 0.67326(9) 0.13354(17) 0.0496(7) Uani 1 1 d . . .
H14 H 0.359819 0.643695 0.121448 0.060 Uiso 1 1 calc R U .
C15 C 0.4437(7) 0.70702(10) 0.09003(18) 0.0579(8) Uani 1 1 d . . .
H15 H 0.564774 0.700051 0.047961 0.069 Uiso 1 1 calc R U .
C16 C 0.3892(7) 0.75135(10) 0.10735(19) 0.0567(8) Uani 1 1 d . . .
H16 H 0.470847 0.773454 0.076146 0.068 Uiso 1 1 calc R U .
C17 C 0.2166(6) 0.76277(9) 0.16984(18) 0.0497(7) Uani 1 1 d . . .
H17 H 0.182747 0.792472 0.181521 0.060 Uiso 1 1 calc R U .
C18 C 0.0919(6) 0.72946(8) 0.21586(16) 0.0408(6) Uani 1 1 d . . .

loop_
_atom_site_aniso_label
_atom_site_aniso_U_11
_atom_site_aniso_U_22
_atom_site_aniso_U_33
_atom_site_aniso_U_23
_atom_site_aniso_U_13
_atom_site_aniso_U_12
Br1 0.0603(2) 0.0621(2) 0.04285(17) -0.00056(14) 0.01678(12) -0.00445(15)
C1 0.0418(19) 0.0239(16) 0.0441(19) 0.000 0.0090(15) 0.000
C2 0.0478(15) 0.0336(13) 0.0395(14) 0.0027(11) 0.0036(11) 0.0018(11)
C3 0.0525(15) 0.0297(14) 0.0427(14) -0.0045(11) 0.0017(12) -0.0024(12)
C4 0.046(2) 0.0249(17) 0.048(2) 0.000 0.0040(16) 0.000
N5 0.0492(17) 0.0242(14) 0.0408(16) 0.000 0.0121(13) 0.000
C6 0.0393(13) 0.0287(13) 0.0384(12) 0.0025(10) 0.0039(10) -0.0022(10)
C7 0.0432(14) 0.0330(13) 0.0424(14) -0.0013(11) 0.0062(11) 0.0029(11)
C8 0.0418(14) 0.0463(15) 0.0359(13) 0.0018(11) 0.0064(11) -0.0024(11)
C9 0.0605(17) 0.0368(15) 0.0481(15) 0.0084(12) 0.0101(13) -0.0057(13)
C10 0.0574(17) 0.0285(13) 0.0543(16) 0.0034(11) 0.0087(13) -0.0027(12)
C11 0.0427(13) 0.0282(12) 0.0414(13) -0.0002(10) 0.0050(11) -0.0001(10)
N12 0.0556(19) 0.0252(15) 0.0509(18) 0.000 0.0095(15) 0.000
C13 0.0466(14) 0.0314(13) 0.0443(13) 0.0026(11) 0.0015(11) 0.0000(11)
C14 0.0580(17) 0.0366(14) 0.0551(16) -0.0032(12) 0.0100(14) 0.0017(13)
C15 0.0666(19) 0.0572(19) 0.0509(17) -0.0023(14) 0.0157(15) -0.0031(15)
C16 0.070(2) 0.0492(17) 0.0515(17) 0.0104(14) 0.0093(16) -0.0096(15)
C17 0.0618(17) 0.0315(13) 0.0558(17) 0.0047(12) 0.0027(14) -0.0034(13)
C18 0.0475(14) 0.0275(12) 0.0470(15) -0.0004(11) -0.0018(11) -0.0002(11)

loop_
_atom_type_symbol
_atom_type_description
_atom_type_scat_dispersion_real
_atom_type_scat_dispersion_imag
_atom_type_scat_source
C C 0.0033 0.0016 'International Tables Vol C Tables 4.2.6.8 and 6.1.1.4'
H H 0.0000 0.0000 'International Tables Vol C Tables 4.2.6.8 and 6.1.1.4'
N N 0.0061 0.0033 'International Tables Vol C Tables 4.2.6.8 and 6.1.1.4'
Br Br -0.2901 2.4595 'International Tables Vol C Tables 4.2.6.8 and 6.1.1.4'

loop_
_geom_angle_atom_site_label_1
_geom_angle_atom_site_label_2
_geom_angle_atom_site_label_3
_geom_angle
_geom_angle_site_symmetry_1
_geom_angle_site_symmetry_3
C2 C1 C2 119.8(3) 2 .
C2 C1 N5 120.10(15) 2 .
C2 C1 N5 120.10(15) . .
C1 C2 C3 120.2(2) . .
C1 C2 H2 119.9 . .
C3 C2 H2 119.9 . .
C2 C3 C4 120.1(2) . .
C2 C3 H3 120.0 . .
C4 C3 H3 120.0 . .
C3 C4 C3 119.8(3) . 2
C3 C4 N12 120.12(15) . .
C3 C4 N12 120.13(15) 2 .
C6 N5 C6 108.0(3) . 2
C6 N5 C1 125.99(13) . .
C6 N5 C1 125.99(13) 2 .
C7 C6 N5 128.9(2) . .
C7 C6 C11 122.1(2) . .
N5 C6 C11 109.0(2) . .
C8 C7 C6 116.4(2) . .
C8 C7 H7 121.8 . .
C6 C7 H7 121.8 . .
C7 C8 C9 123.4(2) . .
C7 C8 Br1 118.3(2) . .
C9 C8 Br1 118.3(2) . .
C10 C9 C8 119.0(2) . .
C10 C9 H9 120.5 . .
C8 C9 H9 120.5 . .
C9 C10 C11 120.1(2) . .
C9 C10 H10 120.0 . .
C11 C10 H10 120.0 . .
C10 C11 C6 119.1(2) . .
C10 C11 C11 134.00(15) . 2
C6 C11 C11 106.94(14) . 2
C13 N12 C13 108.5(3) . 2
C13 N12 C4 125.76(14) . .
C13 N12 C4 125.76(14) 2 .
C14 C13 N12 129.7(2) . .
C14 C13 C18 121.7(2) . .
N12 C13 C18 108.6(2) . .
C15 C14 C13 117.7(3) . .
C15 C14 H14 121.1 . .
C13 C14 H14 121.1 . .
C14 C15 C16 121.6(3) . .
C14 C15 H15 119.2 . .
C16 C15 H15 119.2 . .
C17 C16 C15 120.7(3) . .
C17 C16 H16 119.7 . .
C15 C16 H16 119.7 . .
C16 C17 C18 119.4(3) . .
C16 C17 H17 120.3 . .
C18 C17 H17 120.3 . .
C17 C18 C13 118.9(2) . .
C17 C18 C18 133.96(16) . 2
C13 C18 C18 107.16(15) . 2

loop_
_geom_bond_atom_site_label_1
_geom_bond_atom_site_label_2
_geom_bond_distance
_geom_bond_site_symmetry_2
Br1 C8 1.907(3) .
C1 C2 1.383(3) 2
C1 C2 1.383(3) .
C1 N5 1.421(4) .
C2 C3 1.384(4) .
C2 H2 0.9300 .
C3 C4 1.385(3) .
C3 H3 0.9300 .
C4 N12 1.421(4) .
N5 C6 1.395(3) .
N5 C6 1.395(3) 2
C6 C7 1.385(3) .
C6 C11 1.405(3) .
C7 C8 1.379(4) .
C7 H7 0.9300 .
C8 C9 1.387(4) .
C9 C10 1.376(4) .
C9 H9 0.9300 .
C10 C11 1.385(3) .
C10 H10 0.9300 .
C11 C11 1.438(5) 2
N12 C13 1.396(3) .
N12 C13 1.396(3) 2
C13 C14 1.385(4) .
C13 C18 1.409(3) .
C14 C15 1.374(4) .
C14 H14 0.9300 .
C15 C16 1.391(4) .
C15 H15 0.9300 .
C16 C17 1.369(4) .
C16 H16 0.9300 .
C17 C18 1.395(4) .
C17 H17 0.9300 .
C18 C18 1.434(5) 2

loop_
_geom_hbond_atom_site_label_D
_geom_hbond_atom_site_label_H
_geom_hbond_atom_site_label_A
_geom_hbond_distance_DH
_geom_hbond_distance_HA
_geom_hbond_distance_DA
_geom_hbond_angle_DHA
_geom_hbond_site_symmetry_A
C7 H7 Br1 0.93 3.13 3.946(3) 147.9 5_466

loop_
_geom_torsion_atom_site_label_1
_geom_torsion_atom_site_label_2
_geom_torsion_atom_site_label_3
_geom_torsion_atom_site_label_4
_geom_torsion
_geom_torsion_site_symmetry_1
_geom_torsion_site_symmetry_4
C2 C1 C2 C3 0.05(18) 2 .
N5 C1 C2 C3 -179.95(17) . .
C1 C2 C3 C4 -0.1(3) . .
C2 C3 C4 C3 0.05(17) . 2
C2 C3 C4 N12 -179.95(17) . .
C2 C1 N5 C6 -126.50(17) 2 .
C2 C1 N5 C6 53.50(17) . .
C2 C1 N5 C6 53.50(17) 2 2
C2 C1 N5 C6 -126.50(17) . 2
C6 N5 C6 C7 -178.8(3) 2 .
C1 N5 C6 C7 1.2(3) . .
C6 N5 C6 C11 0.18(13) 2 .
C1 N5 C6 C11 -179.82(13) . .
N5 C6 C7 C8 -179.7(2) . .
C11 C6 C7 C8 1.4(4) . .
C6 C7 C8 C9 -0.4(4) . .
C6 C7 C8 Br1 177.40(19) . .
C7 C8 C9 C10 -0.7(4) . .
Br1 C8 C9 C10 -178.4(2) . .
C8 C9 C10 C11 0.7(4) . .
C9 C10 C11 C6 0.4(4) . .
C9 C10 C11 C11 -179.8(4) . 2
C7 C6 C11 C10 -1.5(4) . .
N5 C6 C11 C10 179.4(2) . .
C7 C6 C11 C11 178.6(3) . 2
N5 C6 C11 C11 -0.4(3) . 2
C3 C4 N12 C13 127.48(18) . .
C3 C4 N12 C13 -52.52(18) 2 .
C3 C4 N12 C13 -52.52(18) . 2
C3 C4 N12 C13 127.48(18) 2 2
C13 N12 C13 C14 178.0(3) 2 .
C4 N12 C13 C14 -2.0(3) . .
C13 N12 C13 C18 0.04(13) 2 .
C4 N12 C13 C18 -179.96(13) . .
N12 C13 C14 C15 -178.9(3) . .
C18 C13 C14 C15 -1.2(4) . .
C13 C14 C15 C16 -0.3(5) . .
C14 C15 C16 C17 1.3(5) . .
C15 C16 C17 C18 -0.7(5) . .
C16 C17 C18 C13 -0.7(4) . .
C16 C17 C18 C18 179.2(4) . 2
C14 C13 C18 C17 1.7(4) . .
N12 C13 C18 C17 179.8(2) . .
C14 C13 C18 C18 -178.3(3) . 2
N12 C13 C18 C18 -0.1(3) . 2
